data_7154408
loop_
_publ_author_name
'Sun, Jing'
'Chen, Liang'
'Gong, Hui'
'Yan, Chao-Guo'

_publ_section_title
;
 Convenient synthesis of functionalized spiro[indoline-3,2'-pyrrolizines]
 or spiro[indoline-3,3'-pyrrolidines] via multicomponent reactions.
;
_journal_issue 21
_journal_name_full 'Organic &amp; biomolecular chemistry'
_journal_page_first 5905
_journal_page_last 5917
_journal_paper_doi 10.1039/c5ob00437c
_journal_volume 13
_journal_year 2015
_chemical_absolute_configuration ad
_chemical_formula_moiety 'C30 H33 Cl N2 O7 S'
_chemical_formula_sum 'C30 H33 Cl N2 O7 S'
_chemical_formula_weight 601.09
_chemical_name_systematic
; 
 ? 
;
_space_group_IT_number 19
_symmetry_cell_setting orthorhombic
_symmetry_space_group_name_Hall 'P 2ac 2ab'
_symmetry_space_group_name_H-M 'P 21 21 21'
_atom_sites_solution_hydrogens geom
_atom_sites_solution_primary direct
_atom_sites_solution_secondary difmap
_audit_block_doi 10.5517/cc1492xf
_audit_creation_method SHELXL-97
_audit_update_record
;
2015-02-27 deposited with the CCDC.
2015-04-02 downloaded from the CCDC.
;
_cell_angle_alpha 90.00
_cell_angle_beta 90.00
_cell_angle_gamma 90.00
_cell_formula_units_Z 4
_cell_length_a 10.504(2)
_cell_length_b 16.482(3)
_cell_length_c 16.712(3)
_cell_measurement_reflns_used 5722
_cell_measurement_temperature 296(2)
_cell_measurement_theta_max 21.51
_cell_measurement_theta_min 2.29
_cell_volume 2893.3(9)
_computing_cell_refinement 'Bruker SMART'
_computing_data_collection 'Bruker SMART'
_computing_data_reduction 'Bruker SAINT'
_computing_molecular_graphics 'Bruker SHELXTL'
_computing_publication_material 'Bruker SHELXTL'
_computing_structure_refinement 'SHELXL-97 (Sheldrick, 2008)'
_computing_structure_solution 'SHELXS-97 (Sheldrick, 2008)'
_diffrn_ambient_temperature 296(2)
_diffrn_measured_fraction_theta_full 0.994
_diffrn_measured_fraction_theta_max 0.994
_diffrn_measurement_device_type 'CCD area detector'
_diffrn_measurement_method 'phi and omega scans'
_diffrn_radiation_monochromator graphite
_diffrn_radiation_source 'fine-focus sealed tube'
_diffrn_radiation_type MoK\a
_diffrn_radiation_wavelength 0.71073
_diffrn_reflns_av_R_equivalents 0.1097
_diffrn_reflns_av_sigmaI/netI 0.1204
_diffrn_reflns_limit_h_max 13
_diffrn_reflns_limit_h_min -13
_diffrn_reflns_limit_k_max 21
_diffrn_reflns_limit_k_min -21
_diffrn_reflns_limit_l_max 21
_diffrn_reflns_limit_l_min -21
_diffrn_reflns_number 24036
_diffrn_reflns_theta_full 27.66
_diffrn_reflns_theta_max 27.66
_diffrn_reflns_theta_min 1.74
_exptl_absorpt_coefficient_mu 0.255
_exptl_absorpt_correction_T_max 0.928
_exptl_absorpt_correction_T_min 0.909
_exptl_absorpt_correction_type multi-scan
_exptl_absorpt_process_details sadabs
_exptl_crystal_colour colorless
_exptl_crystal_density_diffrn 1.380
_exptl_crystal_density_method 'not measured'
_exptl_crystal_description block
_exptl_crystal_F_000 1264
_exptl_crystal_size_max 0.38
_exptl_crystal_size_mid 0.36
_exptl_crystal_size_min 0.30
_refine_diff_density_max 0.399
_refine_diff_density_min -0.298
_refine_diff_density_rms 0.065
_refine_ls_abs_structure_details 'Flack H D (1983), Acta Cryst. A39, 876-881'
_refine_ls_abs_structure_Flack 0.02(10)
_refine_ls_extinction_method none
_refine_ls_goodness_of_fit_ref 1.003
_refine_ls_hydrogen_treatment constr
_refine_ls_matrix_type full
_refine_ls_number_parameters 374
_refine_ls_number_reflns 6633
_refine_ls_number_restraints 12
_refine_ls_restrained_S_all 1.011
_refine_ls_R_factor_all 0.1526
_refine_ls_R_factor_gt 0.0726
_refine_ls_shift/su_max 0.001
_refine_ls_shift/su_mean 0.000
_refine_ls_structure_factor_coef Fsqd
_refine_ls_weighting_details 'calc w=1/[\s^2^(Fo^2^)+(0.0895P)^2^+0.0000P] where P=(Fo^2^+2Fc^2^)/3'
_refine_ls_weighting_scheme calc
_refine_ls_wR_factor_gt 0.1519
_refine_ls_wR_factor_ref 0.1832
_reflns_number_gt 3613
_reflns_number_total 6633
_reflns_threshold_expression >2sigma(I)
_cod_data_source_file c5ob00437c3.cif
_cod_data_source_block 3c
_cod_depositor_comments
;
The following automatic conversions were performed:

'_symmetry_cell_setting' value 'Orthorhombic' changed to
'orthorhombic' according to
/usr/data/users/saulius/crontab/automatic-downloads/rss-feeds/RSC/lib/dictionaries/cif_core.dic
dictionary named 'cif_core.dic' version 2.4.2 from 2011-04-26.

Automatic conversion script
Id: cif_fix_values 3143 2015-03-26 13:38:13Z robertas 

 Adding full bibliography for 7154402--7154411.cif.
;
_cod_original_cell_volume 2893.1(9)
_cod_original_sg_symbol_Hall 'P 2ac 2ab '
_cod_database_code 7154408

loop_
_symmetry_equiv_pos_as_xyz
'x, y, z'
'-x+1/2, -y, z+1/2'
'-x, y+1/2, -z+1/2'
'x+1/2, -y+1/2, -z'

loop_
_atom_site_label
_atom_site_type_symbol
_atom_site_fract_x
_atom_site_fract_y
_atom_site_fract_z
_atom_site_U_iso_or_equiv
_atom_site_adp_type
_atom_site_occupancy
_atom_site_symmetry_multiplicity
_atom_site_calc_flag
_atom_site_refinement_flags
C1 C 0.1649(6) 0.8533(4) 0.5826(3) 0.0871(19) Uani 1 1 d .
H1A H 0.2514 0.8676 0.5705 0.131 Uiso 1 1 calc R
H1B H 0.1090 0.8952 0.5637 0.131 Uiso 1 1 calc R
H1C H 0.1441 0.8030 0.5567 0.131 Uiso 1 1 calc R
C2 C 0.2395(5) 0.7980(3) 0.7025(3) 0.0480(11) Uani 1 1 d .
C3 C 0.2375(4) 0.8001(3) 0.7934(2) 0.0401(10) Uani 1 1 d .
C4 C 0.0830(6) 0.5187(3) 0.8038(5) 0.100(2) Uani 1 1 d U
H4A H -0.0035 0.5375 0.8019 0.150 Uiso 1 1 calc R
H4B H 0.0893 0.4740 0.8403 0.150 Uiso 1 1 calc R
H4C H 0.1087 0.5014 0.7513 0.150 Uiso 1 1 calc R
C5 C 0.1553(5) 0.6539(3) 0.7919(3) 0.0509(11) Uani 1 1 d U
C6 C 0.2504(4) 0.7127(2) 0.8238(3) 0.0441(10) Uani 1 1 d .
H6A H 0.3348 0.6932 0.8104 0.053 Uiso 1 1 calc R
H6B H 0.2437 0.7133 0.8817 0.053 Uiso 1 1 calc R
C7 C 0.0040(4) 0.8215(3) 0.8262(3) 0.0483(11) Uani 1 1 d .
H7A H -0.0110 0.7868 0.7803 0.058 Uiso 1 1 calc R
H7B H -0.0540 0.8671 0.8233 0.058 Uiso 1 1 calc R
C8 C 0.1061(4) 0.8162(3) 0.9695(3) 0.0556(13) Uani 1 1 d .
H8A H 0.0745 0.8460 1.0155 0.067 Uiso 1 1 calc R
H8B H 0.1695 0.7776 0.9877 0.067 Uiso 1 1 calc R
C9 C 0.1650(4) 0.8756(3) 0.9068(2) 0.0407(10) Uani 1 1 d .
H9 H 0.1301 0.9300 0.9157 0.049 Uiso 1 1 calc R
C10 C 0.3117(4) 0.8807(3) 0.9077(2) 0.0370(10) Uani 1 1 d .
H10 H 0.3452 0.8410 0.9459 0.044 Uiso 1 1 calc R
C11 C 0.3615(4) 0.9637(3) 0.9287(2) 0.0412(10) Uani 1 1 d .
C12 C 0.5040(4) 0.9755(3) 0.9352(2) 0.0418(10) Uani 1 1 d .
C13 C 0.5849(4) 0.9138(3) 0.9606(3) 0.0549(13) Uani 1 1 d .
H13 H 0.5514 0.8634 0.9741 0.066 Uiso 1 1 calc R
C14 C 0.7154(5) 0.9270(3) 0.9658(3) 0.0596(13) Uani 1 1 d .
H14 H 0.7691 0.8854 0.9823 0.072 Uiso 1 1 calc R
C15 C 0.7648(5) 1.0014(3) 0.9464(3) 0.0515(12) Uani 1 1 d .
C16 C 0.9528(5) 1.0824(4) 0.9473(4) 0.0801(18) Uani 1 1 d .
H16A H 0.9400 1.1025 0.8940 0.120 Uiso 1 1 calc R
H16B H 1.0424 1.0773 0.9575 0.120 Uiso 1 1 calc R
H16C H 0.9160 1.1194 0.9851 0.120 Uiso 1 1 calc R
C17 C 0.6858(5) 1.0619(3) 0.9204(3) 0.0566(13) Uani 1 1 d .
H17 H 0.7198 1.1118 0.9057 0.068 Uiso 1 1 calc R
C18 C 0.5564(4) 1.0495(3) 0.9157(3) 0.0512(12) Uani 1 1 d .
H18 H 0.5037 1.0917 0.8992 0.061 Uiso 1 1 calc R
C19 C 0.4830(4) 0.8115(3) 0.8189(3) 0.0433(10) Uani 1 1 d .
C20 C 0.3520(4) 0.8556(2) 0.8214(2) 0.0357(9) Uani 1 1 d .
C21 C 0.3743(4) 0.9242(3) 0.7646(2) 0.0376(10) Uani 1 1 d .
C22 C 0.2948(4) 0.9863(3) 0.7401(2) 0.0429(11) Uani 1 1 d .
H22 H 0.2138 0.9921 0.7618 0.051 Uiso 1 1 calc R
C23 C 0.3389(5) 1.0395(3) 0.6829(3) 0.0556(13) Uani 1 1 d .
C24 C 0.4622(5) 1.0325(4) 0.6515(3) 0.0738(16) Uani 1 1 d .
H24 H 0.4911 1.0697 0.6138 0.089 Uiso 1 1 calc R
C25 C 0.5402(5) 0.9709(4) 0.6764(3) 0.0733(16) Uani 1 1 d .
H25 H 0.6220 0.9659 0.6556 0.088 Uiso 1 1 calc R
C26 C 0.4972(4) 0.9166(3) 0.7320(3) 0.0458(11) Uani 1 1 d .
C27 C 0.6806(5) 0.8153(4) 0.7410(4) 0.0733(16) Uani 1 1 d .
H27A H 0.7216 0.7906 0.7870 0.088 Uiso 1 1 calc R
H27B H 0.7353 0.8584 0.7216 0.088 Uiso 1 1 calc R
C28 C 0.6623(6) 0.7492(4) 0.6728(4) 0.097(2) Uani 1 1 d .
H28A H 0.6129 0.7046 0.6946 0.116 Uiso 1 1 calc R
H28B H 0.6127 0.7732 0.6300 0.116 Uiso 1 1 calc R
C29 C 0.7790(6) 0.7162(4) 0.6386(5) 0.109(2) Uani 1 1 d .
H29A H 0.8343 0.6988 0.6818 0.131 Uiso 1 1 calc R
H29B H 0.7578 0.6687 0.6070 0.131 Uiso 1 1 calc R
C30 C 0.8480(7) 0.7732(5) 0.5885(5) 0.133(3) Uani 1 1 d .
H30A H 0.7916 0.7949 0.5486 0.199 Uiso 1 1 calc R
H30B H 0.9174 0.7457 0.5627 0.199 Uiso 1 1 calc R
H30C H 0.8805 0.8165 0.6209 0.199 Uiso 1 1 calc R
Cl1 Cl 0.23742(13) 1.11350(8) 0.64615(9) 0.0724(4) Uani 1 1 d .
N1 N 0.1332(3) 0.8497(2) 0.82588(19) 0.0369(8) Uani 1 1 d .
N2 N 0.5566(3) 0.8496(2) 0.7653(2) 0.0504(10) Uani 1 1 d .
O1 O 0.1504(3) 0.8443(2) 0.66793(16) 0.0552(8) Uani 1 1 d .
O2 O 0.3199(3) 0.7611(2) 0.6670(2) 0.0665(10) Uani 1 1 d .
O3 O 0.1649(3) 0.5838(2) 0.8303(2) 0.0686(10) Uani 1 1 d U
O4 O 0.0836(3) 0.6652(2) 0.7370(2) 0.0697(10) Uani 1 1 d .
O5 O 0.2922(3) 1.0215(2) 0.9367(2) 0.0593(9) Uani 1 1 d .
O6 O 0.5127(3) 0.75338(19) 0.85975(18) 0.0545(8) Uani 1 1 d .
O7 O 0.8953(3) 1.0071(2) 0.9549(3) 0.0769(12) Uani 1 1 d .
S1 S -0.02280(11) 0.76446(8) 0.91928(7) 0.0560(3) Uani 1 1 d .

loop_
_atom_site_aniso_label
_atom_site_aniso_U_11
_atom_site_aniso_U_22
_atom_site_aniso_U_33
_atom_site_aniso_U_23
_atom_site_aniso_U_13
_atom_site_aniso_U_12
C1 0.084(4) 0.127(5) 0.050(3) 0.023(3) -0.009(3) -0.016(4)
C2 0.046(3) 0.055(3) 0.042(3) -0.004(2) -0.004(2) -0.009(3)
C3 0.028(2) 0.046(2) 0.047(2) 0.0013(19) -0.0026(19) -0.002(2)
C4 0.077(4) 0.045(3) 0.178(6) -0.006(4) -0.001(4) -0.016(3)
C5 0.045(2) 0.036(2) 0.072(3) -0.003(2) 0.007(2) -0.002(2)
C6 0.039(2) 0.040(2) 0.054(2) 0.0011(19) -0.003(2) 0.002(2)
C7 0.030(2) 0.057(3) 0.058(3) 0.002(2) -0.004(2) 0.002(2)
C8 0.045(3) 0.079(3) 0.043(3) 0.001(3) 0.004(2) -0.019(3)
C9 0.032(2) 0.045(3) 0.045(2) -0.002(2) 0.0043(19) 0.000(2)
C10 0.026(2) 0.050(3) 0.035(2) 0.009(2) -0.0031(17) 0.001(2)
C11 0.043(3) 0.038(3) 0.043(2) 0.001(2) -0.003(2) 0.001(2)
C12 0.043(3) 0.036(2) 0.046(2) 0.0003(19) -0.005(2) -0.001(2)
C13 0.036(3) 0.053(3) 0.075(3) 0.011(3) -0.015(2) -0.006(2)
C14 0.045(3) 0.057(3) 0.077(3) 0.019(3) -0.012(3) -0.001(3)
C15 0.042(3) 0.058(3) 0.055(3) 0.004(2) -0.010(2) -0.006(3)
C16 0.043(3) 0.090(4) 0.108(5) 0.008(3) -0.003(3) -0.022(3)
C17 0.048(3) 0.047(3) 0.075(3) 0.014(3) -0.007(3) -0.009(2)
C18 0.043(3) 0.048(3) 0.063(3) 0.004(2) -0.011(2) -0.004(2)
C19 0.034(2) 0.051(3) 0.045(2) 0.000(2) -0.002(2) 0.006(2)
C20 0.025(2) 0.037(2) 0.045(2) 0.003(2) -0.0010(18) 0.0038(19)
C21 0.026(2) 0.048(3) 0.039(2) 0.003(2) 0.0001(18) -0.001(2)
C22 0.031(2) 0.049(3) 0.049(3) 0.010(2) 0.005(2) -0.002(2)
C23 0.042(3) 0.057(3) 0.068(3) 0.020(3) -0.009(2) 0.002(2)
C24 0.044(3) 0.090(4) 0.086(4) 0.043(3) 0.011(3) -0.009(3)
C25 0.031(3) 0.110(4) 0.079(4) 0.032(3) 0.010(3) 0.000(3)
C26 0.024(2) 0.070(3) 0.044(2) 0.007(2) 0.003(2) -0.002(2)
C27 0.029(2) 0.096(4) 0.095(4) 0.013(4) 0.009(3) 0.012(3)
C28 0.067(4) 0.101(5) 0.121(5) -0.037(4) 0.004(4) 0.009(4)
C29 0.071(5) 0.108(6) 0.147(6) -0.029(5) 0.020(5) -0.001(4)
C30 0.103(6) 0.137(7) 0.158(7) 0.022(6) 0.057(5) -0.002(5)
Cl1 0.0566(8) 0.0662(8) 0.0943(10) 0.0366(7) -0.0020(7) 0.0015(7)
N1 0.0234(17) 0.045(2) 0.0427(19) 0.0082(17) -0.0024(15) -0.0021(16)
N2 0.0209(18) 0.078(3) 0.053(2) 0.008(2) 0.0031(17) 0.0105(19)
O1 0.0497(19) 0.076(2) 0.0402(17) 0.0127(17) -0.0113(15) -0.0026(18)
O2 0.058(2) 0.088(3) 0.0537(19) -0.0199(19) 0.0047(17) 0.007(2)
O3 0.0529(19) 0.0426(18) 0.110(3) 0.0010(18) 0.0004(19) -0.0055(17)
O4 0.059(2) 0.070(2) 0.080(2) -0.012(2) -0.021(2) -0.006(2)
O5 0.042(2) 0.0501(19) 0.086(2) -0.0132(18) -0.0021(17) -0.0008(17)
O6 0.0348(17) 0.058(2) 0.071(2) 0.0085(18) -0.0066(15) 0.0132(16)
O7 0.0302(19) 0.070(3) 0.130(3) 0.014(2) -0.011(2) -0.0072(18)
S1 0.0372(6) 0.0647(8) 0.0661(7) 0.0129(6) 0.0005(6) -0.0114(6)

loop_
_atom_type_symbol
_atom_type_description
_atom_type_scat_dispersion_real
_atom_type_scat_dispersion_imag
_atom_type_scat_source
C C 0.0033 0.0016 'International Tables Vol C Tables 4.2.6.8 and 6.1.1.4'
H H 0.0000 0.0000 'International Tables Vol C Tables 4.2.6.8 and 6.1.1.4'
N N 0.0061 0.0033 'International Tables Vol C Tables 4.2.6.8 and 6.1.1.4'
O O 0.0106 0.0060 'International Tables Vol C Tables 4.2.6.8 and 6.1.1.4'
S S 0.1246 0.1234 'International Tables Vol C Tables 4.2.6.8 and 6.1.1.4'
Cl Cl 0.1484 0.1585 'International Tables Vol C Tables 4.2.6.8 and 6.1.1.4'

loop_
_geom_angle_atom_site_label_1
_geom_angle_atom_site_label_2
_geom_angle_atom_site_label_3
_geom_angle
O1 C1 H1A 109.5
O1 C1 H1B 109.5
H1A C1 H1B 109.5
O1 C1 H1C 109.5
H1A C1 H1C 109.5
H1B C1 H1C 109.5
O2 C2 O1 124.7(4)
O2 C2 C3 121.1(4)
O1 C2 C3 114.1(4)
N1 C3 C2 113.1(4)
N1 C3 C6 117.7(3)
C2 C3 C6 108.0(3)
N1 C3 C20 97.8(3)
C2 C3 C20 107.4(3)
C6 C3 C20 112.2(3)
O3 C4 H4A 109.5
O3 C4 H4B 109.5
H4A C4 H4B 109.5
O3 C4 H4C 109.5
H4A C4 H4C 109.5
H4B C4 H4C 109.5
O4 C5 O3 123.5(5)
O4 C5 C6 126.3(4)
O3 C5 C6 110.0(4)
C5 C6 C3 115.7(4)
C5 C6 H6A 108.4
C3 C6 H6A 108.4
C5 C6 H6B 108.4
C3 C6 H6B 108.4
H6A C6 H6B 107.4
N1 C7 S1 108.3(3)
N1 C7 H7A 110.0
S1 C7 H7A 110.0
N1 C7 H7B 110.0
S1 C7 H7B 110.0
H7A C7 H7B 108.4
C9 C8 S1 106.3(3)
C9 C8 H8A 110.5
S1 C8 H8A 110.5
C9 C8 H8B 110.5
S1 C8 H8B 110.5
H8A C8 H8B 108.7
N1 C9 C10 104.7(3)
N1 C9 C8 110.4(3)
C10 C9 C8 115.1(4)
N1 C9 H9 108.8
C10 C9 H9 108.8
C8 C9 H9 108.8
C11 C10 C9 113.5(4)
C11 C10 C20 111.3(3)
C9 C10 C20 104.4(3)
C11 C10 H10 109.2
C9 C10 H10 109.2
C20 C10 H10 109.2
O5 C11 C10 122.2(4)
O5 C11 C12 119.1(4)
C10 C11 C12 118.6(4)
C18 C12 C13 118.4(4)
C18 C12 C11 119.5(4)
C13 C12 C11 122.1(4)
C14 C13 C12 120.5(4)
C14 C13 H13 119.8
C12 C13 H13 119.8
C15 C14 C13 119.9(5)
C15 C14 H14 120.1
C13 C14 H14 120.1
C17 C15 C14 119.9(5)
C17 C15 O7 125.8(4)
C14 C15 O7 114.4(4)
O7 C16 H16A 109.5
O7 C16 H16B 109.5
H16A C16 H16B 109.5
O7 C16 H16C 109.5
H16A C16 H16C 109.5
H16B C16 H16C 109.5
C15 C17 C18 120.5(5)
C15 C17 H17 119.7
C18 C17 H17 119.7
C17 C18 C12 120.9(4)
C17 C18 H18 119.6
C12 C18 H18 119.6
O6 C19 N2 126.6(4)
O6 C19 C20 125.3(4)
N2 C19 C20 108.1(4)
C21 C20 C19 101.4(3)
C21 C20 C10 115.4(3)
C19 C20 C10 112.9(3)
C21 C20 C3 111.6(3)
C19 C20 C3 113.2(3)
C10 C20 C3 102.8(3)
C22 C21 C26 120.3(4)
C22 C21 C20 130.8(4)
C26 C21 C20 108.8(4)
C23 C22 C21 118.3(4)
C23 C22 H22 120.9
C21 C22 H22 120.9
C22 C23 C24 121.2(4)
C22 C23 Cl1 119.2(4)
C24 C23 Cl1 119.6(4)
C25 C24 C23 120.0(5)
C25 C24 H24 120.0
C23 C24 H24 120.0
C26 C25 C24 119.6(5)
C26 C25 H25 120.2
C24 C25 H25 120.2
C25 C26 N2 130.2(4)
C25 C26 C21 120.6(4)
N2 C26 C21 109.2(4)
N2 C27 C28 110.7(4)
N2 C27 H27A 109.5
C28 C27 H27A 109.5
N2 C27 H27B 109.5
C28 C27 H27B 109.5
H27A C27 H27B 108.1
C29 C28 C27 115.8(5)
C29 C28 H28A 108.3
C27 C28 H28A 108.3
C29 C28 H28B 108.3
C27 C28 H28B 108.3
H28A C28 H28B 107.4
C30 C29 C28 113.9(7)
C30 C29 H29A 108.8
C28 C29 H29A 108.8
C30 C29 H29B 108.8
C28 C29 H29B 108.8
H29A C29 H29B 107.7
C29 C30 H30A 109.5
C29 C30 H30B 109.5
H30A C30 H30B 109.5
C29 C30 H30C 109.5
H30A C30 H30C 109.5
H30B C30 H30C 109.5
C7 N1 C9 108.0(3)
C7 N1 C3 121.7(3)
C9 N1 C3 109.5(3)
C19 N2 C26 112.4(3)
C19 N2 C27 120.9(4)
C26 N2 C27 126.3(4)
C2 O1 C1 114.3(4)
C5 O3 C4 116.9(4)
C15 O7 C16 119.0(4)
C8 S1 C7 92.1(2)

loop_
_geom_bond_atom_site_label_1
_geom_bond_atom_site_label_2
_geom_bond_distance
C1 O1 1.443(6)
C1 H1A 0.9600
C1 H1B 0.9600
C1 H1C 0.9600
C2 O2 1.198(5)
C2 O1 1.339(6)
C2 C3 1.519(6)
C3 N1 1.472(5)
C3 C6 1.533(6)
C3 C20 1.582(6)
C4 O3 1.445(6)
C4 H4A 0.9600
C4 H4B 0.9600
C4 H4C 0.9600
C5 O4 1.201(6)
C5 O3 1.327(6)
C5 C6 1.491(6)
C6 H6A 0.9700
C6 H6B 0.9700
C7 N1 1.434(5)
C7 S1 1.839(4)
C7 H7A 0.9700
C7 H7B 0.9700
C8 C9 1.562(6)
C8 S1 1.808(5)
C8 H8A 0.9700
C8 H8B 0.9700
C9 N1 1.457(5)
C9 C10 1.542(5)
C9 H9 0.9800
C10 C11 1.506(6)
C10 C20 1.558(6)
C10 H10 0.9800
C11 O5 1.206(5)
C11 C12 1.513(6)
C12 C18 1.377(6)
C12 C13 1.392(6)
C13 C14 1.391(6)
C13 H13 0.9300
C14 C15 1.370(7)
C14 H14 0.9300
C15 C17 1.369(7)
C15 O7 1.381(6)
C16 O7 1.386(6)
C16 H16A 0.9600
C16 H16B 0.9600
C16 H16C 0.9600
C17 C18 1.376(6)
C17 H17 0.9300
C18 H18 0.9300
C19 O6 1.217(5)
C19 N2 1.339(5)
C19 C20 1.556(6)
C20 C21 1.495(6)
C21 C22 1.383(6)
C21 C26 1.407(6)
C22 C23 1.377(6)
C22 H22 0.9300
C23 C24 1.403(7)
C23 Cl1 1.732(5)
C24 C25 1.370(7)
C24 H24 0.9300
C25 C26 1.366(7)
C25 H25 0.9300
C26 N2 1.386(5)
C27 N2 1.477(6)
C27 C28 1.588(8)
C27 H27A 0.9700
C27 H27B 0.9700
C28 C29 1.457(8)
C28 H28A 0.9700
C28 H28B 0.9700
C29 C30 1.452(9)
C29 H29A 0.9700
C29 H29B 0.9700
C30 H30A 0.9600
C30 H30B 0.9600
C30 H30C 0.9600
